data_4025085
loop_
_publ_author_name
'Hemraj Juwarker'
'Jeremy M. Lenhardt'
'Jos\'e C. Castillo'
'Emily Zhao'
'Sibi Krishnamurthy'
'Ryan M. Jamiolkowski'
'Ki-Hyon Kim'
'Stephen L. Craig'

_publ_section_title
;
Anion Binding of Short, Flexible Aryl Triazole Oligomers
;
_journal_name_full 'Journal of Organic Chemistry'
_journal_page_first 8924
_journal_page_last 8934
_journal_paper_doi 10.1021/jo901966f
_journal_volume 74
_journal_year 2009
_chemical_formula_moiety 'C36 H34 N6 O6, C O'
_chemical_formula_sum 'C37 H34 N6 O7'
_chemical_formula_weight 674.70
_chemical_name_common C37H34N6O7
_chemical_name_systematic
; 
 ? 
;
_space_group_IT_number 14
_symmetry_cell_setting monoclinic
_symmetry_space_group_name_Hall '-P 2yn'
_symmetry_space_group_name_H-M 'P 1 21/n 1'
_atom_sites_solution_hydrogens geom
_atom_sites_solution_primary direct
_atom_sites_solution_secondary difmap
_audit_creation_method SHELXL-97
_cell_angle_alpha 90.00
_cell_angle_beta 100.230(10)
_cell_angle_gamma 90.00
_cell_formula_units_Z 4
_cell_length_a 10.3554(19)
_cell_length_b 32.575(5)
_cell_length_c 10.4974(18)
_cell_measurement_reflns_used 6631
_cell_measurement_temperature 100(2)
_cell_measurement_theta_max 26.84
_cell_measurement_theta_min 2.72
_cell_volume 3484.8(10)
_computing_cell_refinement SAINT
_computing_data_collection 'Apex II 2.0 Rev.2 (Bruker, 2005)'
_computing_data_reduction 'SAINT 7.12A (Bruker, 2004)'
_computing_molecular_graphics 'SHELXTL 5.1, XP (Sheldrick, 1994)'
_computing_publication_material 'SHELXS-97 (Sheldrick, 1990)'
_computing_structure_refinement 'SHELXL-97 (Sheldrick, 1997)'
_computing_structure_solution 'SHELXS-97 (Sheldrick, 1990)'
_diffrn_ambient_temperature 100(2)
_diffrn_detector_area_resol_mean 8.3
_diffrn_measured_fraction_theta_full 0.995
_diffrn_measured_fraction_theta_max 0.995
_diffrn_measurement_device_type 'Bruker Kappa Apex II'
_diffrn_measurement_method \w
_diffrn_radiation_monochromator graphite
_diffrn_radiation_source 'fine-focus sealed tube'
_diffrn_radiation_type MoK\a
_diffrn_radiation_wavelength 0.71073
_diffrn_reflns_av_R_equivalents 0.0423
_diffrn_reflns_av_sigmaI/netI 0.0506
_diffrn_reflns_limit_h_max 13
_diffrn_reflns_limit_h_min -8
_diffrn_reflns_limit_k_max 43
_diffrn_reflns_limit_k_min -41
_diffrn_reflns_limit_l_max 8
_diffrn_reflns_limit_l_min -13
_diffrn_reflns_number 32705
_diffrn_reflns_theta_full 28.30
_diffrn_reflns_theta_max 28.30
_diffrn_reflns_theta_min 2.07
_diffrn_standards_number 0
_exptl_absorpt_coefficient_mu 0.091
_exptl_absorpt_correction_T_max 0.9921
_exptl_absorpt_correction_T_min 0.9654
_exptl_absorpt_correction_type multi-scan
_exptl_absorpt_process_details 'SADABS 2.10 (Sheldrick, 2004)'
_exptl_crystal_colour 'Clear '
_exptl_crystal_density_diffrn 1.286
_exptl_crystal_density_method 'not measured'
_exptl_crystal_description Prism/Plate
_exptl_crystal_F_000 1416
_exptl_crystal_size_max 0.39
_exptl_crystal_size_mid 0.16
_exptl_crystal_size_min 0.09
_refine_diff_density_max 0.512
_refine_diff_density_min -0.563
_refine_diff_density_rms 0.056
_refine_ls_extinction_method none
_refine_ls_goodness_of_fit_ref 1.023
_refine_ls_hydrogen_treatment constr
_refine_ls_matrix_type full
_refine_ls_number_parameters 444
_refine_ls_number_reflns 8607
_refine_ls_number_restraints 0
_refine_ls_restrained_S_all 1.023
_refine_ls_R_factor_all 0.0971
_refine_ls_R_factor_gt 0.0593
_refine_ls_shift/su_max 0.002
_refine_ls_shift/su_mean 0.000
_refine_ls_structure_factor_coef Fsqd
_refine_ls_weighting_details 'calc w=1/[\s^2^(Fo^2^)+(0.0669P)^2^+2.0962P] where P=(Fo^2^+2Fc^2^)/3'
_refine_ls_weighting_scheme calc
_refine_ls_wR_factor_gt 0.1405
_refine_ls_wR_factor_ref 0.1595
_reflns_number_gt 5702
_reflns_number_total 8607
_reflns_threshold_expression I>2\s(I)
_cod_data_source_file jo901966f_si_002.cif
_cod_data_source_block dp259
_cod_depositor_comments
;
The following automatic conversions were performed:
'_symmetry_cell_setting' value 'Monoclinic' changed to 'monoclinic'
according to '/home/saulius/struct/CIF-dictionaries/cif_core.dic'
dictionary named 'cif_core.dic' version 2.4.1 from
2010-06-29.

'_exptl_absorpt_correction_type' value 'Multi-scan' changed
to 'multi-scan' according to
'/home/saulius/struct/CIF-dictionaries/cif_core.dic' dictionary named
'cif_core.dic' version 2.4.1 from 2010-06-29.

Automatic conversion script
Id: cif_fix_enum 1527 2010-12-29 10:47:43Z saulius 
;
_cod_original_sg_symbol_H-M 'P 21/n'
_cod_database_code 4025085

loop_
_symmetry_equiv_pos_as_xyz
'x, y, z'
'-x+1/2, y+1/2, -z+1/2'
'-x, -y, -z'
'x-1/2, -y-1/2, z-1/2'

loop_
_atom_site_label
_atom_site_type_symbol
_atom_site_fract_x
_atom_site_fract_y
_atom_site_fract_z
_atom_site_U_iso_or_equiv
_atom_site_adp_type
_atom_site_occupancy
_atom_site_symmetry_multiplicity
_atom_site_calc_flag
_atom_site_refinement_flags
_atom_site_disorder_assembly
_atom_site_disorder_group
O1 O 0.50038(15) 0.25996(4) 0.78789(13) 0.0309(3) Uani 1 1 d . . .
O2 O 0.43788(14) 0.20656(4) 0.65516(13) 0.0244(3) Uani 1 1 d . . .
O3 O 0.56826(15) 0.13378(4) 0.62544(14) 0.0296(3) Uani 1 1 d . . .
O4 O 0.78322(15) 0.11492(5) 0.51203(14) 0.0307(3) Uani 1 1 d . . .
O5 O 1.06525(15) 0.12901(5) 0.36176(14) 0.0367(4) Uani 1 1 d . . .
O6 O 1.2976(2) 0.08649(6) 0.3614(2) 0.0607(5) Uani 1 1 d . . .
N1 N 0.2884(2) 0.44439(5) 0.45869(17) 0.0342(4) Uani 1 1 d . . .
N2 N 0.27768(19) 0.40655(5) 0.41544(17) 0.0329(4) Uani 1 1 d . . .
N3 N 0.36550(17) 0.38369(5) 0.49727(15) 0.0246(4) Uani 1 1 d . . .
N4 N 0.29608(16) 0.26609(5) 0.21190(15) 0.0210(3) Uani 1 1 d . . .
N5 N 0.29835(17) 0.22496(5) 0.19125(16) 0.0262(4) Uani 1 1 d . . .
N6 N 0.25830(17) 0.21920(5) 0.06731(16) 0.0265(4) Uani 1 1 d . . .
C1 C 0.3641(2) 0.52137(6) 0.5900(2) 0.0325(5) Uani 1 1 d . . .
H1A H 0.2986 0.5214 0.5142 0.039 Uiso 1 1 calc R . .
C2 C 0.4013(2) 0.55828(7) 0.6531(2) 0.0345(5) Uani 1 1 d . . .
C3 C 0.4980(3) 0.55836(7) 0.7631(2) 0.0422(6) Uani 1 1 d . . .
H3A H 0.5245 0.5834 0.8062 0.051 Uiso 1 1 calc R . .
C4 C 0.5556(3) 0.52179(7) 0.8098(2) 0.0439(6) Uani 1 1 d . . .
H4A H 0.6219 0.5219 0.8850 0.053 Uiso 1 1 calc R . .
C5 C 0.5179(2) 0.48501(7) 0.7484(2) 0.0363(5) Uani 1 1 d . . .
H5A H 0.5575 0.4601 0.7823 0.044 Uiso 1 1 calc R . .
C6 C 0.4216(2) 0.48445(6) 0.6365(2) 0.0292(5) Uani 1 1 d . . .
C7 C 0.3838(2) 0.44594(6) 0.56754(19) 0.0279(5) Uani 1 1 d . . .
C8 C 0.4323(2) 0.40728(6) 0.59289(19) 0.0256(4) Uani 1 1 d . . .
H8A H 0.4984 0.3988 0.6625 0.031 Uiso 1 1 calc R . .
C9 C 0.3728(2) 0.34040(6) 0.47910(19) 0.0230(4) Uani 1 1 d . . .
C10 C 0.41429(19) 0.31513(6) 0.58443(19) 0.0229(4) Uani 1 1 d . . .
H10A H 0.4420 0.3264 0.6683 0.027 Uiso 1 1 calc R . .
C11 C 0.41448(19) 0.27297(6) 0.56476(18) 0.0210(4) Uani 1 1 d . . .
C12 C 0.37567(19) 0.25613(6) 0.44278(18) 0.0210(4) Uani 1 1 d . . .
H12A H 0.3762 0.2273 0.4303 0.025 Uiso 1 1 calc R . .
C13 C 0.33583(19) 0.28255(6) 0.33871(18) 0.0207(4) Uani 1 1 d . . .
C14 C 0.33416(19) 0.32486(6) 0.35518(18) 0.0221(4) Uani 1 1 d . . .
H14A H 0.3073 0.3426 0.2836 0.027 Uiso 1 1 calc R . .
C15 C 0.25280(19) 0.28637(6) 0.09981(18) 0.0233(4) Uani 1 1 d . . .
H15A H 0.2417 0.3151 0.0878 0.028 Uiso 1 1 calc R . .
C16 C 0.22866(19) 0.25628(6) 0.00786(18) 0.0225(4) Uani 1 1 d . . .
C17 C 0.17947(19) 0.26052(6) -0.13203(18) 0.0236(4) Uani 1 1 d . . .
C18 C 0.1536(2) 0.29920(6) -0.18628(19) 0.0263(4) Uani 1 1 d . . .
H18A H 0.1671 0.3228 -0.1323 0.032 Uiso 1 1 calc R . .
C19 C 0.1082(2) 0.30397(7) -0.31892(19) 0.0278(5) Uani 1 1 d . . .
C20 C 0.0885(2) 0.26917(7) -0.3975(2) 0.0306(5) Uani 1 1 d . . .
H20A H 0.0586 0.2720 -0.4880 0.037 Uiso 1 1 calc R . .
C21 C 0.1121(2) 0.23094(7) -0.3440(2) 0.0317(5) Uani 1 1 d . . .
H21A H 0.0974 0.2074 -0.3980 0.038 Uiso 1 1 calc R . .
C22 C 0.1574(2) 0.22602(7) -0.2118(2) 0.0280(5) Uani 1 1 d . . .
H22A H 0.1733 0.1993 -0.1762 0.034 Uiso 1 1 calc R . .
C23 C 0.3386(3) 0.59609(7) 0.6006(2) 0.0373(5) Uani 1 1 d . . .
C24 C 0.2887(3) 0.62612(7) 0.5523(2) 0.0420(6) Uani 1 1 d . . .
H24 H 0.2484 0.6503 0.5134 0.050 Uiso 1 1 calc R . .
C25 C 0.45592(19) 0.24667(6) 0.68156(19) 0.0231(4) Uani 1 1 d . . .
C26 C 0.0820(2) 0.34451(8) -0.3727(2) 0.0350(5) Uani 1 1 d . . .
C27 C 0.0618(3) 0.37771(9) -0.4161(2) 0.0481(7) Uani 1 1 d . . .
H27 H 0.0456 0.4045 -0.4511 0.058 Uiso 1 1 calc R . .
C28 C 0.4793(2) 0.17924(6) 0.76403(19) 0.0257(4) Uani 1 1 d . . .
H28A H 0.4184 0.1815 0.8266 0.031 Uiso 1 1 calc R . .
H28B H 0.5685 0.1868 0.8089 0.031 Uiso 1 1 calc R . .
C29 C 0.4790(2) 0.13616(6) 0.7133(2) 0.0282(5) Uani 1 1 d . . .
H29A H 0.5056 0.1168 0.7858 0.034 Uiso 1 1 calc R . .
H29B H 0.3897 0.1287 0.6687 0.034 Uiso 1 1 calc R . .
C30 C 0.5946(2) 0.09239(6) 0.5947(2) 0.0314(5) Uani 1 1 d . . .
H30A H 0.5114 0.0768 0.5735 0.038 Uiso 1 1 calc R . .
H30B H 0.6502 0.0791 0.6698 0.038 Uiso 1 1 calc R . .
C31 C 0.6640(2) 0.09238(7) 0.4809(2) 0.0315(5) Uani 1 1 d . . .
H31A H 0.6831 0.0638 0.4581 0.038 Uiso 1 1 calc R . .
H31B H 0.6071 0.1050 0.4053 0.038 Uiso 1 1 calc R . .
C32 C 0.8626(2) 0.10996(7) 0.4154(2) 0.0325(5) Uani 1 1 d . . .
H32A H 0.8112 0.1164 0.3289 0.039 Uiso 1 1 calc R . .
H32B H 0.8938 0.0812 0.4145 0.039 Uiso 1 1 calc R . .
C33 C 0.9777(2) 0.13879(7) 0.4468(2) 0.0336(5) Uani 1 1 d . . .
H33A H 0.9480 0.1676 0.4343 0.040 Uiso 1 1 calc R . .
H33B H 1.0215 0.1352 0.5379 0.040 Uiso 1 1 calc R . .
C34 C 1.1902(2) 0.14821(8) 0.3942(2) 0.0385(6) Uani 1 1 d . . .
H34A H 1.2242 0.1453 0.4881 0.046 Uiso 1 1 calc R . .
H34B H 1.1829 0.1778 0.3730 0.046 Uiso 1 1 calc R . .
C35 C 1.2803(3) 0.12787(8) 0.3184(3) 0.0432(6) Uani 1 1 d . . .
H35A H 1.2425 0.1286 0.2249 0.052 Uiso 1 1 calc R . .
H35B H 1.3659 0.1423 0.3319 0.052 Uiso 1 1 calc R . .
C36 C 1.3520(3) 0.06124(8) 0.2752(3) 0.0682(9) Uani 1 1 d . . .
H36A H 1.3586 0.0330 0.3078 0.102 Uiso 1 1 calc R . .
H36B H 1.4396 0.0713 0.2681 0.102 Uiso 1 1 calc R . .
H36C H 1.2955 0.0619 0.1897 0.102 Uiso 1 1 calc R . .
O7 O 0.2829(3) 0.02746(8) 0.6218(3) 0.099(2) Uiso 0.36 1 d PR A 1
C37 C 0.4052(3) 0.00832(8) 0.6144(3) 0.0463(17) Uiso 0.36 1 d PR A 1
O8 O 0.5403(3) 0.01547(8) 0.8730(3) 0.061(3) Uiso 0.20 1 d PR B 2
C38 C 0.4999(3) 0.00009(8) 0.9999(3) 0.080 Uiso 0.40 2 d SPR . 2
O9 O 0.5001(3) 0.02895(8) 0.9111(3) 0.091(5) Uiso 0.16 1 d PR C 3
C39 C 0.4322(3) 0.01891(8) 0.8097(3) 0.075(6) Uiso 0.16 1 d PR C 3
O10 O 0.5217(3) 0.00018(8) 1.0565(3) 0.125(12) Uiso 0.10 1 d PR . 4
C40 C 0.5577(3) -0.00192(8) 0.9076(3) 0.066(9) Uiso 0.10 1 d PR . 4
O11 O 0.3339(3) 0.01848(8) 0.5224(3) 0.099(12) Uiso 0.07 1 d PR D 5
C41 C 0.2333(3) 0.04278(8) 0.5227(3) 0.091(17) Uiso 0.07 1 d PR D 5
O12 O 0.3554(3) -0.03672(8) 0.7970(3) 0.109(9) Uiso 0.11 1 d PR E 6
C42 C 0.3669(3) 0.00008(8) 0.7659(3) 0.084(10) Uiso 0.11 1 d PR E 6

loop_
_atom_site_aniso_label
_atom_site_aniso_U_11
_atom_site_aniso_U_22
_atom_site_aniso_U_33
_atom_site_aniso_U_23
_atom_site_aniso_U_13
_atom_site_aniso_U_12
O1 0.0416(9) 0.0256(8) 0.0215(7) 0.0003(6) -0.0049(6) 0.0000(7)
O2 0.0308(8) 0.0186(7) 0.0209(7) 0.0040(5) -0.0036(6) 0.0010(6)
O3 0.0396(9) 0.0188(7) 0.0298(8) -0.0004(6) 0.0044(7) -0.0003(6)
O4 0.0360(9) 0.0268(8) 0.0275(8) -0.0034(6) 0.0006(6) -0.0026(6)
O5 0.0358(9) 0.0452(10) 0.0269(8) -0.0049(7) -0.0005(7) -0.0095(7)
O6 0.0664(14) 0.0516(13) 0.0660(13) 0.0016(10) 0.0165(11) 0.0074(10)
N1 0.0504(12) 0.0181(9) 0.0277(9) -0.0020(7) -0.0103(8) 0.0041(8)
N2 0.0460(11) 0.0186(9) 0.0280(9) -0.0008(7) -0.0102(8) 0.0045(8)
N3 0.0349(10) 0.0154(8) 0.0198(8) -0.0012(6) -0.0053(7) 0.0008(7)
N4 0.0273(9) 0.0148(8) 0.0191(8) -0.0023(6) -0.0012(7) -0.0002(6)
N5 0.0356(10) 0.0148(8) 0.0259(9) -0.0029(7) -0.0009(7) 0.0000(7)
N6 0.0339(10) 0.0204(9) 0.0228(9) -0.0035(7) -0.0012(7) -0.0020(7)
C1 0.0464(14) 0.0202(11) 0.0269(11) -0.0011(9) -0.0041(10) 0.0007(10)
C2 0.0483(14) 0.0197(11) 0.0333(12) -0.0022(9) 0.0014(10) 0.0010(10)
C3 0.0568(16) 0.0241(12) 0.0405(14) -0.0097(10) -0.0055(12) -0.0012(11)
C4 0.0546(16) 0.0314(13) 0.0373(13) -0.0066(10) -0.0143(11) 0.0008(11)
C5 0.0486(14) 0.0214(11) 0.0337(12) -0.0020(9) -0.0069(10) 0.0028(10)
C6 0.0400(13) 0.0200(11) 0.0250(10) -0.0013(8) -0.0009(9) -0.0007(9)
C7 0.0380(12) 0.0195(10) 0.0228(10) -0.0014(8) -0.0038(9) 0.0007(9)
C8 0.0334(11) 0.0198(10) 0.0204(9) -0.0030(8) -0.0037(8) -0.0019(8)
C9 0.0273(10) 0.0160(10) 0.0239(10) -0.0013(8) -0.0007(8) -0.0008(8)
C10 0.0272(10) 0.0193(10) 0.0202(9) -0.0023(8) -0.0012(8) -0.0002(8)
C11 0.0219(10) 0.0189(10) 0.0206(9) 0.0012(7) -0.0005(7) -0.0002(7)
C12 0.0228(10) 0.0160(9) 0.0233(10) 0.0001(7) 0.0018(8) 0.0008(7)
C13 0.0238(10) 0.0169(9) 0.0201(9) -0.0026(7) 0.0002(8) -0.0011(7)
C14 0.0269(10) 0.0174(10) 0.0191(9) 0.0003(7) -0.0036(8) -0.0001(8)
C15 0.0287(11) 0.0181(10) 0.0208(9) -0.0002(8) -0.0017(8) 0.0006(8)
C16 0.0246(10) 0.0196(10) 0.0220(10) -0.0027(8) 0.0006(8) -0.0009(8)
C17 0.0246(10) 0.0255(11) 0.0195(9) -0.0030(8) 0.0004(8) -0.0021(8)
C18 0.0308(11) 0.0236(11) 0.0229(10) -0.0036(8) 0.0005(8) -0.0022(8)
C19 0.0279(11) 0.0339(12) 0.0205(10) -0.0006(9) 0.0010(8) -0.0025(9)
C20 0.0287(11) 0.0413(14) 0.0199(10) -0.0044(9) -0.0005(8) -0.0027(9)
C21 0.0320(12) 0.0352(13) 0.0263(11) -0.0110(9) 0.0004(9) -0.0027(9)
C22 0.0292(11) 0.0260(11) 0.0273(11) -0.0057(8) 0.0008(9) -0.0005(9)
C23 0.0532(15) 0.0233(12) 0.0333(12) -0.0040(10) 0.0019(11) -0.0012(11)
C24 0.0625(17) 0.0237(13) 0.0373(13) -0.0042(10) 0.0020(12) 0.0037(11)
C25 0.0247(10) 0.0203(10) 0.0231(10) 0.0014(8) 0.0007(8) 0.0007(8)
C26 0.0409(13) 0.0404(14) 0.0214(10) -0.0030(10) -0.0005(9) -0.0031(11)
C27 0.0670(19) 0.0426(16) 0.0336(13) 0.0030(12) 0.0063(12) 0.0024(13)
C28 0.0306(11) 0.0215(10) 0.0226(10) 0.0060(8) -0.0015(8) 0.0017(8)
C29 0.0306(11) 0.0245(11) 0.0268(11) 0.0058(9) -0.0025(9) -0.0001(9)
C30 0.0392(13) 0.0187(11) 0.0329(11) -0.0007(9) -0.0032(10) -0.0022(9)
C31 0.0358(12) 0.0237(11) 0.0323(11) -0.0053(9) -0.0015(9) -0.0025(9)
C32 0.0373(12) 0.0292(12) 0.0287(11) -0.0054(9) -0.0002(9) -0.0005(10)
C33 0.0420(13) 0.0325(13) 0.0243(11) -0.0024(9) 0.0003(9) -0.0047(10)
C34 0.0372(13) 0.0403(14) 0.0338(12) -0.0004(10) -0.0053(10) -0.0093(11)
C35 0.0404(14) 0.0416(15) 0.0444(14) 0.0035(11) -0.0009(11) -0.0051(11)
C36 0.0571(19) 0.058(2) 0.087(2) -0.0199(18) 0.0081(17) -0.0024(16)

loop_
_atom_type_symbol
_atom_type_description
_atom_type_scat_dispersion_real
_atom_type_scat_dispersion_imag
_atom_type_scat_source
C C 0.0033 0.0016 'International Tables Vol C Tables 4.2.6.8 and 6.1.1.4'
H H 0.0000 0.0000 'International Tables Vol C Tables 4.2.6.8 and 6.1.1.4'
N N 0.0061 0.0033 'International Tables Vol C Tables 4.2.6.8 and 6.1.1.4'
O O 0.0106 0.0060 'International Tables Vol C Tables 4.2.6.8 and 6.1.1.4'

loop_
_geom_angle_atom_site_label_1
_geom_angle_atom_site_label_2
_geom_angle_atom_site_label_3
_geom_angle
_geom_angle_site_symmetry_1
_geom_angle_site_symmetry_3
_geom_angle_publ_flag
C25 O2 C28 115.06(15) . . ?
C29 O3 C30 111.85(16) . . ?
C31 O4 C32 111.42(16) . . ?
C33 O5 C34 113.98(17) . . ?
C36 O6 C35 113.0(2) . . ?
N2 N1 C7 109.08(17) . . ?
N1 N2 N3 106.89(16) . . ?
C8 N3 N2 110.79(16) . . ?
C8 N3 C9 128.92(17) . . ?
N2 N3 C9 120.21(16) . . ?
C15 N4 N5 110.79(15) . . ?
C15 N4 C13 128.57(16) . . ?
N5 N4 C13 120.64(15) . . ?
N6 N5 N4 106.80(15) . . ?
N5 N6 C16 109.45(16) . . ?
C6 C1 C2 120.9(2) . . ?
C6 C1 H1A 119.5 . . ?
C2 C1 H1A 119.5 . . ?
C3 C2 C1 119.6(2) . . ?
C3 C2 C23 121.4(2) . . ?
C1 C2 C23 118.9(2) . . ?
C4 C3 C2 119.7(2) . . ?
C4 C3 H3A 120.1 . . ?
C2 C3 H3A 120.1 . . ?
C3 C4 C5 120.9(2) . . ?
C3 C4 H4A 119.6 . . ?
C5 C4 H4A 119.6 . . ?
C4 C5 C6 120.1(2) . . ?
C4 C5 H5A 119.9 . . ?
C6 C5 H5A 119.9 . . ?
C1 C6 C5 118.7(2) . . ?
C1 C6 C7 120.38(19) . . ?
C5 C6 C7 120.90(19) . . ?
C8 C7 N1 108.29(18) . . ?
C8 C7 C6 129.54(19) . . ?
N1 C7 C6 122.16(19) . . ?
N3 C8 C7 104.94(18) . . ?
N3 C8 H8A 127.5 . . ?
C7 C8 H8A 127.5 . . ?
C10 C9 C14 121.95(18) . . ?
C10 C9 N3 119.82(17) . . ?
C14 C9 N3 118.21(17) . . ?
C9 C10 C11 118.54(18) . . ?
C9 C10 H10A 120.7 . . ?
C11 C10 H10A 120.7 . . ?
C12 C11 C10 121.40(18) . . ?
C12 C11 C25 121.68(17) . . ?
C10 C11 C25 116.91(17) . . ?
C11 C12 C13 118.48(18) . . ?
C11 C12 H12A 120.8 . . ?
C13 C12 H12A 120.8 . . ?
C14 C13 C12 121.54(17) . . ?
C14 C13 N4 118.76(17) . . ?
C12 C13 N4 119.70(17) . . ?
C9 C14 C13 118.08(17) . . ?
C9 C14 H14A 121.0 . . ?
C13 C14 H14A 121.0 . . ?
N4 C15 C16 104.74(17) . . ?
N4 C15 H15A 127.6 . . ?
C16 C15 H15A 127.6 . . ?
C15 C16 N6 108.21(17) . . ?
C15 C16 C17 128.63(18) . . ?
N6 C16 C17 123.16(17) . . ?
C18 C17 C22 119.01(18) . . ?
C18 C17 C16 120.08(18) . . ?
C22 C17 C16 120.90(19) . . ?
C17 C18 C19 121.06(19) . . ?
C17 C18 H18A 119.5 . . ?
C19 C18 H18A 119.5 . . ?
C20 C19 C18 119.1(2) . . ?
C20 C19 C26 120.96(19) . . ?
C18 C19 C26 119.91(19) . . ?
C21 C20 C19 119.95(19) . . ?
C21 C20 H20A 120.0 . . ?
C19 C20 H20A 120.0 . . ?
C20 C21 C22 121.1(2) . . ?
C20 C21 H21A 119.4 . . ?
C22 C21 H21A 119.4 . . ?
C21 C22 C17 119.7(2) . . ?
C21 C22 H22A 120.1 . . ?
C17 C22 H22A 120.1 . . ?
C24 C23 C2 176.8(3) . . ?
C23 C24 H24 180.0 . . ?
O1 C25 O2 123.74(18) . . ?
O1 C25 C11 123.96(18) . . ?
O2 C25 C11 112.30(16) . . ?
C27 C26 C19 179.3(3) . . ?
C26 C27 H27 180.0 . . ?
O2 C28 C29 108.18(16) . . ?
O2 C28 H28A 110.1 . . ?
C29 C28 H28A 110.1 . . ?
O2 C28 H28B 110.1 . . ?
C29 C28 H28B 110.1 . . ?
H28A C28 H28B 108.4 . . ?
O3 C29 C28 108.75(16) . . ?
O3 C29 H29A 109.9 . . ?
C28 C29 H29A 109.9 . . ?
O3 C29 H29B 109.9 . . ?
C28 C29 H29B 109.9 . . ?
H29A C29 H29B 108.3 . . ?
O3 C30 C31 108.60(17) . . ?
O3 C30 H30A 110.0 . . ?
C31 C30 H30A 110.0 . . ?
O3 C30 H30B 110.0 . . ?
C31 C30 H30B 110.0 . . ?
H30A C30 H30B 108.4 . . ?
O4 C31 C30 109.64(17) . . ?
O4 C31 H31A 109.7 . . ?
C30 C31 H31A 109.7 . . ?
O4 C31 H31B 109.7 . . ?
C30 C31 H31B 109.7 . . ?
H31A C31 H31B 108.2 . . ?
O4 C32 C33 107.89(17) . . ?
O4 C32 H32A 110.1 . . ?
C33 C32 H32A 110.1 . . ?
O4 C32 H32B 110.1 . . ?
C33 C32 H32B 110.1 . . ?
H32A C32 H32B 108.4 . . ?
O5 C33 C32 106.94(17) . . ?
O5 C33 H33A 110.3 . . ?
C32 C33 H33A 110.3 . . ?
O5 C33 H33B 110.3 . . ?
C32 C33 H33B 110.3 . . ?
H33A C33 H33B 108.6 . . ?
O5 C34 C35 107.86(19) . . ?
O5 C34 H34A 110.1 . . ?
C35 C34 H34A 110.1 . . ?
O5 C34 H34B 110.1 . . ?
C35 C34 H34B 110.1 . . ?
H34A C34 H34B 108.4 . . ?
O6 C35 C34 107.9(2) . . ?
O6 C35 H35A 110.1 . . ?
C34 C35 H35A 110.1 . . ?
O6 C35 H35B 110.1 . . ?
C34 C35 H35B 110.1 . . ?
H35A C35 H35B 108.4 . . ?
O6 C36 H36A 109.5 . . ?
O6 C36 H36B 109.5 . . ?
H36A C36 H36B 109.5 . . ?
O6 C36 H36C 109.5 . . ?
H36A C36 H36C 109.5 . . ?
H36B C36 H36C 109.5 . . ?
O8 C38 O8 179.8(2) . 3_657 ?
C40 O10 O10 101.1(5) 3_657 3_657 ?
C40 O10 C40 135.6(3) 3_657 . ?
O10 O10 C40 34.5(3) 3_657 . ?
O10 C40 O10 44.4(3) 3_657 . ?

loop_
_geom_bond_atom_site_label_1
_geom_bond_atom_site_label_2
_geom_bond_distance
_geom_bond_site_symmetry_2
_geom_bond_publ_flag
O1 C25 1.209(2) . ?
O2 C25 1.342(2) . ?
O2 C28 1.452(2) . ?
O3 C29 1.419(2) . ?
O3 C30 1.424(2) . ?
O4 C31 1.424(3) . ?
O4 C32 1.424(3) . ?
O5 C33 1.417(3) . ?
O5 C34 1.423(3) . ?
O6 C36 1.412(3) . ?
O6 C35 1.423(3) . ?
N1 N2 1.312(2) . ?
N1 C7 1.373(3) . ?
N2 N3 1.357(2) . ?
N3 C8 1.352(2) . ?
N3 C9 1.427(2) . ?
N4 C15 1.354(2) . ?
N4 N5 1.358(2) . ?
N4 C13 1.426(2) . ?
N5 N6 1.307(2) . ?
N6 C16 1.369(3) . ?
C1 C6 1.391(3) . ?
C1 C2 1.394(3) . ?
C1 H1A 0.9500 . ?
C2 C3 1.388(3) . ?
C2 C23 1.454(3) . ?
C3 C4 1.382(3) . ?
C3 H3A 0.9500 . ?
C4 C5 1.383(3) . ?
C4 H4A 0.9500 . ?
C5 C6 1.399(3) . ?
C5 H5A 0.9500 . ?
C6 C7 1.467(3) . ?
C7 C8 1.364(3) . ?
C8 H8A 0.9500 . ?
C9 C10 1.384(3) . ?
C9 C14 1.387(3) . ?
C10 C11 1.389(3) . ?
C10 H10A 0.9500 . ?
C11 C12 1.385(3) . ?
C11 C25 1.495(3) . ?
C12 C13 1.394(3) . ?
C12 H12A 0.9500 . ?
C13 C14 1.390(3) . ?
C14 H14A 0.9500 . ?
C15 C16 1.367(3) . ?
C15 H15A 0.9500 . ?
C16 C17 1.473(3) . ?
C17 C18 1.389(3) . ?
C17 C22 1.396(3) . ?
C18 C19 1.397(3) . ?
C18 H18A 0.9500 . ?
C19 C20 1.396(3) . ?
C19 C26 1.443(3) . ?
C20 C21 1.370(3) . ?
C20 H20A 0.9500 . ?
C21 C22 1.392(3) . ?
C21 H21A 0.9500 . ?
C22 H22A 0.9500 . ?
C23 C24 1.178(3) . ?
C24 H24 0.9500 . ?
C26 C27 1.177(4) . ?
C27 H27 0.9500 . ?
C28 C29 1.501(3) . ?
C28 H28A 0.9900 . ?
C28 H28B 0.9900 . ?
C29 H29A 0.9900 . ?
C29 H29B 0.9900 . ?
C30 C31 1.499(3) . ?
C30 H30A 0.9900 . ?
C30 H30B 0.9900 . ?
C31 H31A 0.9900 . ?
C31 H31B 0.9900 . ?
C32 C33 1.507(3) . ?
C32 H32A 0.9900 . ?
C32 H32B 0.9900 . ?
C33 H33A 0.9900 . ?
C33 H33B 0.9900 . ?
C34 C35 1.486(4) . ?
C34 H34A 0.9900 . ?
C34 H34B 0.9900 . ?
C35 H35A 0.9900 . ?
C35 H35B 0.9900 . ?
C36 H36A 0.9800 . ?
C36 H36B 0.9800 . ?
C36 H36C 0.9800 . ?
O7 C37 1.4265 . ?
O8 C38 1.5486 . ?
C38 O8 1.552(6) 3_657 ?
O9 C39 1.2120 . ?
O10 C40 0.964(5) 3_657 ?
O10 O10 1.190(6) 3_657 ?
O10 C40 1.6705 . ?
C40 O10 0.964(5) 3_657 ?
O11 C41 1.3088 . ?
O12 C42 1.2536 . ?

loop_
_geom_torsion_atom_site_label_1
_geom_torsion_atom_site_label_2
_geom_torsion_atom_site_label_3
_geom_torsion_atom_site_label_4
_geom_torsion
_geom_torsion_site_symmetry_1
_geom_torsion_site_symmetry_2
_geom_torsion_site_symmetry_3
_geom_torsion_site_symmetry_4
_geom_torsion_publ_flag
C7 N1 N2 N3 0.5(2) . . . . ?
N1 N2 N3 C8 0.0(2) . . . . ?
N1 N2 N3 C9 176.99(18) . . . . ?
C15 N4 N5 N6 0.6(2) . . . . ?
C13 N4 N5 N6 -179.46(17) . . . . ?
N4 N5 N6 C16 -0.7(2) . . . . ?
C6 C1 C2 C3 0.7(4) . . . . ?
C6 C1 C2 C23 179.9(2) . . . . ?
C1 C2 C3 C4 -0.6(4) . . . . ?
C23 C2 C3 C4 -179.8(2) . . . . ?
C2 C3 C4 C5 -0.2(4) . . . . ?
C3 C4 C5 C6 0.9(4) . . . . ?
C2 C1 C6 C5 0.0(3) . . . . ?
C2 C1 C6 C7 -178.6(2) . . . . ?
C4 C5 C6 C1 -0.8(4) . . . . ?
C4 C5 C6 C7 177.8(2) . . . . ?
N2 N1 C7 C8 -0.9(3) . . . . ?
N2 N1 C7 C6 178.2(2) . . . . ?
C1 C6 C7 C8 176.4(2) . . . . ?
C5 C6 C7 C8 -2.2(4) . . . . ?
C1 C6 C7 N1 -2.4(3) . . . . ?
C5 C6 C7 N1 179.0(2) . . . . ?
N2 N3 C8 C7 -0.5(2) . . . . ?
C9 N3 C8 C7 -177.17(19) . . . . ?
N1 C7 C8 N3 0.8(2) . . . . ?
C6 C7 C8 N3 -178.2(2) . . . . ?
C8 N3 C9 C10 24.8(3) . . . . ?
N2 N3 C9 C10 -151.61(19) . . . . ?
C8 N3 C9 C14 -156.9(2) . . . . ?
N2 N3 C9 C14 26.6(3) . . . . ?
C14 C9 C10 C11 -1.2(3) . . . . ?
N3 C9 C10 C11 176.96(18) . . . . ?
C9 C10 C11 C12 0.7(3) . . . . ?
C9 C10 C11 C25 -178.15(18) . . . . ?
C10 C11 C12 C13 0.0(3) . . . . ?
C25 C11 C12 C13 178.75(17) . . . . ?
C11 C12 C13 C14 -0.1(3) . . . . ?
C11 C12 C13 N4 179.64(17) . . . . ?
C15 N4 C13 C14 -1.2(3) . . . . ?
N5 N4 C13 C14 178.89(17) . . . . ?
C15 N4 C13 C12 178.98(19) . . . . ?
N5 N4 C13 C12 -0.9(3) . . . . ?
C10 C9 C14 C13 1.0(3) . . . . ?
N3 C9 C14 C13 -177.17(17) . . . . ?
C12 C13 C14 C9 -0.3(3) . . . . ?
N4 C13 C14 C9 179.88(18) . . . . ?
N5 N4 C15 C16 -0.3(2) . . . . ?
C13 N4 C15 C16 179.81(18) . . . . ?
N4 C15 C16 N6 -0.1(2) . . . . ?
N4 C15 C16 C17 179.85(19) . . . . ?
N5 N6 C16 C15 0.5(2) . . . . ?
N5 N6 C16 C17 -179.44(18) . . . . ?
C15 C16 C17 C18 1.2(3) . . . . ?
N6 C16 C17 C18 -178.82(19) . . . . ?
C15 C16 C17 C22 -178.5(2) . . . . ?
N6 C16 C17 C22 1.5(3) . . . . ?
C22 C17 C18 C19 -1.0(3) . . . . ?
C16 C17 C18 C19 179.34(19) . . . . ?
C17 C18 C19 C20 0.1(3) . . . . ?
C17 C18 C19 C26 179.9(2) . . . . ?
C18 C19 C20 C21 0.8(3) . . . . ?
C26 C19 C20 C21 -179.0(2) . . . . ?
C19 C20 C21 C22 -0.8(3) . . . . ?
C20 C21 C22 C17 -0.1(3) . . . . ?
C18 C17 C22 C21 1.0(3) . . . . ?
C16 C17 C22 C21 -179.37(19) . . . . ?
C3 C2 C23 C24 133(5) . . . . ?
C1 C2 C23 C24 -46(5) . . . . ?
C28 O2 C25 O1 -1.6(3) . . . . ?
C28 O2 C25 C11 178.55(16) . . . . ?
C12 C11 C25 O1 173.86(19) . . . . ?
C10 C11 C25 O1 -7.3(3) . . . . ?
C12 C11 C25 O2 -6.3(3) . . . . ?
C10 C11 C25 O2 172.53(17) . . . . ?
C20 C19 C26 C27 -126(23) . . . . ?
C18 C19 C26 C27 54(23) . . . . ?
C25 O2 C28 C29 -168.38(16) . . . . ?
C30 O3 C29 C28 167.40(16) . . . . ?
O2 C28 C29 O3 60.5(2) . . . . ?
C29 O3 C30 C31 167.46(17) . . . . ?
C32 O4 C31 C30 170.19(17) . . . . ?
O3 C30 C31 O4 59.4(2) . . . . ?
C31 O4 C32 C33 172.94(18) . . . . ?
C34 O5 C33 C32 -168.98(19) . . . . ?
O4 C32 C33 O5 171.30(17) . . . . ?
C33 O5 C34 C35 166.67(19) . . . . ?
C36 O6 C35 C34 164.2(2) . . . . ?
O5 C34 C35 O6 -65.4(2) . . . . ?
C40 O10 C40 O10 0.0 3_657 . . 3_657 ?
